data_1510999
loop_
_publ_author_name
'Felner, I.'

_publ_section_title
;
 Magnetic properties and hyperfine interactions in R Co2 B2 (R = Nd, Gd,
 Tb)
;
_journal_name_full 'Solid State Communications'
_journal_page_first 191
_journal_page_last 195
_journal_paper_doi 10.1016/0038-1098(84)90625-2
_journal_volume 52
_journal_year 1984
_chemical_formula_sum 'B2 Co2 Nd'
_chemical_name_systematic 'Nd Co2 B2'
_space_group_IT_number 139
_symmetry_space_group_name_Hall '-I 4 2'
_symmetry_space_group_name_H-M 'I 4/m m m'
_cell_angle_alpha 90
_cell_angle_beta 90
_cell_angle_gamma 90
_cell_formula_units_Z 2
_cell_length_a 3.592
_cell_length_b 3.592
_cell_length_c 9.838
_cell_volume 126.934
_citation_journal_id_ASTM SSCOA4
_cod_data_source_file boron_85.cif
_cod_data_source_block B2Co2Nd1
_cod_original_cell_volume 126.9344
_cod_original_formula_sum 'B2 Co2 Nd1'
_cod_database_code 1510999

loop_
_symmetry_equiv_pos_as_xyz
x,y,z
-y,x,z
-x,-y,z
y,-x,z
x,-y,-z
y,x,-z
-x,y,-z
-y,-x,-z
-x,-y,-z
y,-x,-z
x,y,-z
-y,x,-z
-x,y,z
-y,-x,z
x,-y,z
y,x,z
x+1/2,y+1/2,z+1/2
-y+1/2,x+1/2,z+1/2
-x+1/2,-y+1/2,z+1/2
y+1/2,-x+1/2,z+1/2
x+1/2,-y+1/2,-z+1/2
y+1/2,x+1/2,-z+1/2
-x+1/2,y+1/2,-z+1/2
-y+1/2,-x+1/2,-z+1/2
-x+1/2,-y+1/2,-z+1/2
y+1/2,-x+1/2,-z+1/2
x+1/2,y+1/2,-z+1/2
-y+1/2,x+1/2,-z+1/2
-x+1/2,y+1/2,z+1/2
-y+1/2,-x+1/2,z+1/2
x+1/2,-y+1/2,z+1/2
y+1/2,x+1/2,z+1/2

loop_
_atom_site_label
_atom_site_type_symbol
_atom_site_fract_x
_atom_site_fract_y
_atom_site_fract_z
_atom_site_occupancy
_atom_site_U_iso_or_equiv
Co1 Co 0 0.5 0.25 1 0.0
Nd1 Nd 0 0 0 1 0.0
B1 B 0 0 0.375 1 0.0
